data_4133294
loop_
_publ_author_name
'Mart\'inez-Mart\'inez, Antonio J'
'Tegner, Bengt E.'
'McKay, Alasdair I.'
'Bukvic, Alexander J.'
'Rees, Nicholas H.'
'Tizzard, Graham J.'
'Coles, Simon J.'
'Warren, Mark R.'
'Macgregor, Stuart A.'
'Weller, Andrew S.'

_publ_section_title
;
 Modulation of \s-Alkane Interactions in
 [Rh(L<sub>2</sub>)(alkane)]<sup>+</sup> Solid-State Molecular
 Organometallic (SMOM) Systems by Variation of the Chelating Phosphine and
 Alkane: Access to \h<sup>2</sup>,\h<sup>2</sup>-\s-Alkane Rh(I),
 \h<sup>1</sup>-\s-Alkane Rh(III) Complexes, and Alkane Encapsulation.
;
_journal_issue 44
_journal_name_full 'Journal of the American Chemical Society'
_journal_page_first 14958
_journal_page_last 14970
_journal_paper_doi 10.1021/jacs.8b09364
_journal_volume 140
_journal_year 2018
_chemical_formula_moiety 'C34 H62 P2 Rh, C32 H12 B F24'
_chemical_formula_sum 'C66 H74 B F24 P2 Rh'
_chemical_formula_weight 1498.91
_space_group_crystal_system monoclinic
_space_group_IT_number 14
_space_group_name_Hall '-P 2yn'
_space_group_name_H-M_alt 'P 1 21/n 1'
_atom_sites_solution_hydrogens mixed
_atom_sites_solution_primary dual
_audit_creation_date 2018-08-29
_audit_creation_method
;
Olex2 1.2
(compiled 2018.05.29 svn.r3508 for OlexSys, GUI svn.r5506)
;
_cell_angle_alpha 90
_cell_angle_beta 92.2280(10)
_cell_angle_gamma 90
_cell_formula_units_Z 4
_cell_length_a 19.07170(10)
_cell_length_b 17.81060(10)
_cell_length_c 19.83810(10)
_cell_measurement_reflns_used 71319
_cell_measurement_temperature 149.9(4)
_cell_measurement_theta_max 76.1180
_cell_measurement_theta_min 3.0940
_cell_volume 6733.48(6)
_computing_cell_refinement 'CrysAlisPro 1.171.38.46 (Rigaku OD, 2015)'
_computing_data_collection 'CrysAlisPro 1.171.38.46 (Rigaku OD, 2015)'
_computing_data_reduction 'CrysAlisPro 1.171.38.46 (Rigaku OD, 2015)'
_computing_molecular_graphics 'Olex2 (Dolomanov et al., 2009)'
_computing_publication_material 'Olex2 (Dolomanov et al., 2009)'
_computing_structure_refinement 'ShelXL (Sheldrick, 2015)'
_computing_structure_solution 'ShelXT (Sheldrick, 2015)'
_diffrn_ambient_environment N~2~
_diffrn_ambient_temperature 149.9(4)
_diffrn_detector 'CCD plate'
_diffrn_detector_area_resol_mean 10.4102
_diffrn_detector_type Atlas
_diffrn_measured_fraction_theta_full 1.000
_diffrn_measured_fraction_theta_max 0.994
_diffrn_measurement_details
;
List of Runs (angles in degrees, time in seconds):

  # Type    Start    End  Width  t~exp~   \w     \q     \k     \f   Frames
--------------------------------------------------------------------------
  1  \w    -45.00  24.00   1.00    1.00    --  -42.41  38.00 -90.00   69
  2  \w   -116.00 -22.00   1.00    1.00    --  -42.41 -77.00 150.00   94
  3  \w     57.00  96.00   1.00    1.00    --   42.41-178.00   0.00   39
  4  \w   -126.00 -79.00   1.00    1.00    --  -42.41 178.00 -90.00   47
  5  \w     61.00  96.00   1.00    4.00    --  111.00 -95.00 -90.00   35
  6  \w     67.00 109.00   1.00    4.00    --  111.00 -95.00 -60.00   42
  7  \w     55.00  89.00   1.00    4.00    --  111.00 -30.00-150.00   34
  8  \w     65.00  92.00   1.00    4.00    --  111.00 -77.00-180.00   27
  9  \w     93.00 120.00   1.00    4.00    --  111.00-125.00-180.00   27
 10  \w     40.00  99.00   1.00    4.00    --  111.00 -45.00 -90.00   59
 11  \w     78.00 149.00   1.00    4.00    --  111.00  15.00 -60.00   71
 12  \w    104.00 176.00   1.00    4.00    --  111.00  45.00   0.00   72
 13  \w    120.00 150.00   1.00    4.00    --  111.00 125.00 -60.00   30
 14  \w     77.00 160.00   1.00    4.00    --  111.00 152.00-126.00   83
 15  \w     37.00  64.00   1.00    4.00    --  111.00 -30.00   0.00   27
 16  \w     43.00  99.00   1.00    4.00    --  111.00 -45.00   0.00   56
 17  \w     50.00 109.00   1.00    4.00    --  111.00-125.00  60.00   59
 18  \w     80.00 120.00   1.00    4.00    --  111.00-125.00  90.00   40
 19  \w     53.00  96.00   1.00    4.00    --  111.00 -95.00 150.00   43
 20  \w     41.00  66.00   1.00    4.00    --  111.00 -30.00  90.00   25
 21  \w     39.00  91.00   1.00    4.00    --  111.00 -30.00 150.00   52
 22  \w     30.00  86.00   1.00    4.00    --  111.00 -95.00-180.00   56
 23  \w    -69.00  27.00   1.00    1.00    --    2.00 -50.00 -88.30   96
 24  \w      2.00  27.00   1.00    1.00    --   38.00  91.00  80.07   25
 25  \w      1.00  26.00   1.00    1.00    --   38.00  92.00  16.41   25
 26  \w   -112.00 -16.00   1.00    1.00    --  -42.41 -57.00-150.00   96
 27  \w   -128.00 -34.00   1.00    1.00    --  -42.41 178.00  60.00   94
 28  \w     13.00  38.00   1.00    1.00    --   46.00  82.00 -77.42   25
 29  \w     18.00  43.00   1.00    1.00    --   50.00  80.00  58.44   25
 30  \w     17.00  42.00   1.00    1.00    --   50.00  82.00 177.45   25
 31  \w     18.00  43.00   1.00    1.00    --   50.00  81.00 -18.25   25
 32  \w     18.00  43.00   1.00    1.00    --   50.00  80.00 115.34   25
 33  \w     22.00  49.00   1.00    1.00    --   54.00  78.00 -64.20   27
 34  \w     22.00  47.00   1.00    1.00    --   54.00  78.00 145.07   25
 35  \w     75.00 102.00   1.00    1.00    --   58.00  77.00  11.95   27
 36  \w    100.00 130.00   1.00    1.00    --   58.00  76.00-145.71   30
 37  \w     27.00  54.00   1.00    1.00    --   58.00  77.00  11.95   27
 38  \w     27.00  53.00   1.00    1.00    --   58.00  76.00-145.71   26
 39  \w     32.00  59.00   1.00    1.00    --   62.00  76.00  88.89   27
 40  \w     85.00 139.00   1.00    1.00    --   66.00  77.00 -85.53   54
 41  \w     36.00  61.00   1.00    1.00    --   66.00  77.00 -85.53   25
 42  \w    107.00 143.00   1.00    1.00    --   70.00  75.00 128.14   36
 43  \w     40.00  65.00   1.00    1.00    --   70.00  75.00 128.14   25
 44  \w     39.00  65.00   1.00    1.00    --   70.00  76.00 -28.66   26
 45  \w     39.00  65.00   1.00    1.00    --   70.00  75.00  30.71   26
 46  \w     39.00  65.00   1.00    1.00    --   70.00  77.00 153.21   26
 47  \w    118.00 144.00   1.00    1.00    --   70.00  77.00 153.21   26
 48  \w     43.00  69.00   1.00    1.00    --   74.00  75.00  54.71   26
 49  \w     43.00  69.00   1.00    1.00    --   74.00  77.00-169.27   26
 50  \w     43.00  69.00   1.00    1.00    --   74.00  77.00 -71.74   26
 51  \w    122.00 147.00   1.00    1.00    --   74.00  74.00-128.11   25
 52  \w    122.00 148.00   1.00    1.00    --   74.00  77.00-169.27   26
 53  \w     43.00  69.00   1.00    1.00    --   74.00  74.00-128.11   26
 54  \w     43.00 115.00   1.00    1.00    --   74.00  77.00  97.77   72
 55  \w     48.00  92.00   1.00    4.00    --   78.00  71.00 -49.02   44
 56  \w     48.00  73.00   1.00    4.00    --   78.00  76.00  -8.76   25
 57  \w     51.00  77.00   1.00    4.00    --   82.00  77.00-133.42   26
 58  \w     51.00  77.00   1.00    4.00    --   82.00  77.00-106.69   26
 59  \w     86.00 120.00   1.00    4.00    --   82.00  76.00  73.50   34
 60  \w     51.00  82.00   1.00    4.00    --   82.00  76.00  73.50   31
 61  \w     57.00  84.00   1.00    4.00    --   86.00  68.00  26.34   27
 62  \w     57.00  83.00   1.00    4.00    --   86.00  69.00  56.79   26
 63  \w     55.00  81.00   1.00    4.00    --   86.00  75.00 120.52   26
 64  \w     58.00  91.00   1.00    4.00    --   86.00  64.00 -14.35   33
 65  \w     55.00  81.00   1.00    4.00    --   86.00  74.00 159.93   26
 66  \w     66.00 120.00   1.00    4.00    --   94.00  69.00 -75.29   54
 67  \w     63.00  89.00   1.00    4.00    --   94.00  74.00 169.38   26
 68  \w     69.00  96.00   1.00    4.00    --   98.00  66.00  20.85   27
 69  \w    148.00 173.00   1.00    4.00    --  102.00  74.00-178.14   25
 70  \w     71.00  97.00   1.00    4.00    --  102.00  74.00-178.14   26
 71  \w    133.00 160.00   1.00    4.00    --  106.00  74.00 -50.28   27
 72  \w     75.00 101.00   1.00    4.00    --  106.00  74.00 -50.28   26
 73  \w     43.00  76.00   1.00    4.00    --  111.00 -77.00 -90.00   33
 74  \w    121.00 173.00   1.00    4.00    --  111.00 125.00-150.00   52
 75  \w    147.00 173.00   1.00    4.00    --  111.00  77.00-150.00   26
 76  \w     80.00 109.00   1.00    4.00    --  111.00  77.00-150.00   29
 77  \w     80.00 154.00   1.00    4.00    --  111.00  77.00   0.00   74
 78  \w     83.00 158.00   1.00    4.00    --  111.00  61.00-180.00   75
 79  \w     66.00 121.00   1.00    4.00    --  111.00-125.00 -90.00   55
 80  \w    121.00 177.00   1.00    4.00    --  111.00  77.00  60.00   56
 81  \w     80.00 112.00   1.00    4.00    --  111.00  77.00  60.00   32
 82  \w    117.00 174.00   1.00    4.00    --  111.00  61.00-150.00   57
 83  \w     83.00 111.00   1.00    4.00    --  111.00  61.00-150.00   28
 84  \w     84.00 142.00   1.00    4.00    --  111.00 -77.00 -90.00   58
 85  \w     86.00 176.00   1.00    4.00    --  111.00  61.00 150.00   90
 86  \w    144.00 171.00   1.00    4.00    --  111.00  67.00 -93.70   27
 87  \w     80.00 116.00   1.00    4.00    --  111.00  77.00 -90.00   36
 88  \w     83.00 116.00   1.00    4.00    --  111.00  67.00 -93.70   33
 89  \w     82.00 108.00   1.00    4.00    --  111.00  66.00  94.69   26
 90  \w     86.00 121.00   1.00    4.00    --  111.00-125.00 -60.00   35
 91  \w     39.00  79.00   1.00    4.00    --  111.00-125.00 -60.00   40
 92  \w     80.00 106.00   1.00    4.00    --  111.00  77.00  90.00   26
 93  \w    113.00 169.00   1.00    4.00    --  111.00  61.00  30.00   56
 94  \w    152.00 178.00   1.00    4.00    --  111.00  77.00-120.00   26
 95  \w     80.00 109.00   1.00    4.00    --  111.00  77.00-120.00   29
 96  \w    140.00 178.00   1.00    4.00    --  111.00  61.00-120.00   38
 97  \w    132.00 167.00   1.00    4.00    --  111.00  75.00 109.07   35
 98  \w     83.00 119.00   1.00    4.00    --  111.00  61.00-120.00   36
 99  \w    115.00 152.00   1.00    4.00    --  111.00  77.00-180.00   37
100  \w     80.00 102.00   1.00    4.00    --  111.00  75.00 109.07   22
;
_diffrn_measurement_device 'four-circle diffractometer'
_diffrn_measurement_device_type 'SuperNova, Dual, Cu at zero, Atlas'
_diffrn_measurement_method '\w scans'
_diffrn_orient_matrix_type 'CrysAlisPro convention (1999,Acta A55,543-557)'
_diffrn_orient_matrix_UB_11 0.0426118000
_diffrn_orient_matrix_UB_12 0.0726716000
_diffrn_orient_matrix_UB_13 0.0116399000
_diffrn_orient_matrix_UB_21 -0.0683858000
_diffrn_orient_matrix_UB_22 0.0461439000
_diffrn_orient_matrix_UB_23 -0.0037249000
_diffrn_orient_matrix_UB_31 -0.0065611000
_diffrn_orient_matrix_UB_32 -0.0087794000
_diffrn_orient_matrix_UB_33 0.0767161000
_diffrn_radiation_monochromator mirror
_diffrn_radiation_probe x-ray
_diffrn_radiation_type CuK\a
_diffrn_radiation_wavelength 1.54184
_diffrn_reflns_av_R_equivalents 0.0543
_diffrn_reflns_av_unetI/netI 0.0182
_diffrn_reflns_Laue_measured_fraction_full 1.000
_diffrn_reflns_Laue_measured_fraction_max 0.994
_diffrn_reflns_limit_h_max 23
_diffrn_reflns_limit_h_min -24
_diffrn_reflns_limit_k_max 22
_diffrn_reflns_limit_k_min -22
_diffrn_reflns_limit_l_max 24
_diffrn_reflns_limit_l_min -21
_diffrn_reflns_number 166393
_diffrn_reflns_point_group_measured_fraction_full 1.000
_diffrn_reflns_point_group_measured_fraction_max 0.994
_diffrn_reflns_theta_full 67.684
_diffrn_reflns_theta_max 76.416
_diffrn_reflns_theta_min 3.154
_diffrn_source 'micro-focus sealed X-ray tube'
_diffrn_source_type 'SuperNova (Cu) X-ray Source'
_exptl_absorpt_coefficient_mu 3.448
_exptl_absorpt_correction_T_max 1.00000
_exptl_absorpt_correction_T_min 0.53706
_exptl_absorpt_correction_type multi-scan
_exptl_absorpt_process_details
;
CrysAlisPro 1.171.38.46 (Rigaku Oxford Diffraction, 2015)
Empirical absorption correction using spherical harmonics,
 implemented in SCALE3 ABSPACK scaling algorithm.
;
_exptl_crystal_colour 'reddish violet'
_exptl_crystal_colour_modifier reddish
_exptl_crystal_colour_primary violet
_exptl_crystal_density_diffrn 1.479
_exptl_crystal_description prism
_exptl_crystal_F_000 3064
_exptl_crystal_size_max 0.3
_exptl_crystal_size_mid 0.15
_exptl_crystal_size_min 0.15
_refine_diff_density_max 0.973
_refine_diff_density_min -0.729
_refine_diff_density_rms 0.059
_refine_ls_extinction_method none
_refine_ls_goodness_of_fit_ref 1.056
_refine_ls_hydrogen_treatment mixed
_refine_ls_matrix_type full
_refine_ls_number_parameters 1028
_refine_ls_number_reflns 14038
_refine_ls_number_restraints 768
_refine_ls_restrained_S_all 1.078
_refine_ls_R_factor_all 0.0357
_refine_ls_R_factor_gt 0.0328
_refine_ls_shift/su_max 0.002
_refine_ls_shift/su_mean 0.000
_refine_ls_structure_factor_coef Fsqd
_refine_ls_weighting_details 'w=1/[\s^2^(Fo^2^)+(0.0476P)^2^+4.8981P] where P=(Fo^2^+2Fc^2^)/3'
_refine_ls_weighting_scheme calc
_refine_ls_wR_factor_gt 0.0859
_refine_ls_wR_factor_ref 0.0884
_reflns_Friedel_coverage 0.000
_reflns_number_gt 12972
_reflns_number_total 14038
_reflns_threshold_expression 'I > 2\s(I)'
_cod_data_source_file ja8b09364_si_002.cif
_cod_data_source_block 2-NBA
_cod_database_code 4133294
_shelx_shelxl_version_number 2018/1
_chemical_oxdiff_formula 'C54 H66 Rh1 B1 F24 P2'
_shelx_space_group_comment
;
The symmetry employed for this shelxl refinement is uniquely defined
by the following loop, which should always be used as a source of
symmetry information in preference to the above space-group names.
They are only intended as comments.
;
_shelx_estimated_absorpt_t_max 0.626
_shelx_estimated_absorpt_t_min 0.424
_reflns_odcompleteness_completeness 99.99
_reflns_odcompleteness_iscentric 1
_reflns_odcompleteness_theta 74.33
_olex2_refinement_description
;
1. Fixed Uiso
 At 1.2 times of:
  All C(H) groups, All C(H,H) groups
2. Restrained distances
 C41-F1 \\sim C41-F2 \\sim C41-F3 \\sim C41-F1A \\sim C41-F2A \\sim C41-F3A
 with sigma of 0.02
 F1-F2 \\sim F2-F3 \\sim F3-F1A \\sim F1A-F2A \\sim F2A-F3A \\sim F3A-F1A
 with sigma of 0.04
 C42-F4 \\sim C42-F5 \\sim C42-F6 \\sim C42-F4A \\sim C42-F5A \\sim C42-F6A
 with sigma of 0.02
 F4-F5 \\sim F5-F6 \\sim F6-F4 \\sim F4A-F5A \\sim F5A-F6A \\sim F6A-F4A
 with sigma of 0.04
 C57-F19 \\sim C57-F20 \\sim C57-F21 \\sim C57-F19A \\sim C57-F20A \\sim
C57-F21A
 with sigma of 0.02
 F19-F20 \\sim F20-F21 \\sim F21-F19 \\sim F19A-F20A \\sim F20A-F21A \\sim
F21A-F19A
 with sigma of 0.04
 C58-F22 \\sim C58-F23 \\sim C58-F24 \\sim C58-F22A \\sim C58-F23A \\sim
C58-F24A
 with sigma of 0.02
 F22-F23 \\sim F23-F24 \\sim F24-F22 \\sim F22-F23A \\sim F23A-F24A \\sim
F24A-F22A
 with sigma of 0.04
 C50-F10 \\sim C50-F11 \\sim C50-F12 \\sim C50-F10A \\sim C50-F11A \\sim
C50-F12A
 with sigma of 0.02
 C50-F10 \\sim C50-F11 \\sim C50-F12 \\sim C50-F10B \\sim C50-F11B \\sim
C50-F12B
 with sigma of 0.02
 F10-F11 \\sim F11-F12 \\sim F12-F11 \\sim F10A-F11A \\sim F11A-F12A \\sim
F12A-F11A
 with sigma of 0.04
 F10-F11 \\sim F11-F12 \\sim F12-F11 \\sim F10B-F11B \\sim F11B-F12B \\sim
F12B-F11B
 with sigma of 0.04
3. Uiso/Uaniso restraints and constraints
C41 \\sim F1 \\sim F2 \\sim F3 \\sim F1A \\sim F2A \\sim F3A: within 2A with
sigma of 0.04 and sigma for terminal atoms of 0.08
C42 \\sim F4 \\sim F5 \\sim F6 \\sim F4A \\sim F5A \\sim F6A: within 2A with
sigma of 0.04 and sigma for terminal atoms of 0.08
C57 \\sim F19 \\sim F20 \\sim F21 \\sim F19A \\sim F20A \\sim F21A: within 2A
with sigma of 0.04 and sigma for terminal atoms of 0.08
C58 \\sim F22 \\sim F23 \\sim F24 \\sim F22A \\sim F23A \\sim F24A: within 2A
with sigma of 0.04 and sigma for terminal atoms of 0.08
C50 \\sim F10 \\sim F11 \\sim F12 \\sim F10A \\sim F11A \\sim F12A: within 2A
with sigma of 0.01 and sigma for terminal atoms of 0.01
C50 \\sim F10 \\sim F11 \\sim F12 \\sim F10B \\sim F11B \\sim F12B: within 2A
with sigma of 0.01 and sigma for terminal atoms of 0.01
4. Rigid body (RIGU) restrains
 C41, F1, F2, F3, F1A, F2A, F3A
 with sigma for 1-2 distances of 0.004 and sigma for 1-3 distances of 0.004
 C42, F4, F5, F6, F4A, F5A, F6A
 with sigma for 1-2 distances of 0.004 and sigma for 1-3 distances of 0.004
 C57, F19, F20, F21, F19A, F20A, F21A
 with sigma for 1-2 distances of 0.004 and sigma for 1-3 distances of 0.004
 C58, F22, F23, F24, F22A, F23A, F24A
 with sigma for 1-2 distances of 0.004 and sigma for 1-3 distances of 0.004
 C50, F10, F11, F12, F10A, F11A, F12A
 with sigma for 1-2 distances of 0.004 and sigma for 1-3 distances of 0.004
 C50, F10, F11, F12, F10B, F11B, F12B
 with sigma for 1-2 distances of 0.004 and sigma for 1-3 distances of 0.004
5. Others
 1*[Sof(F10)+Sof(F11)+Sof(F12)]+1*[Sof(F10A)+Sof(F11A)+Sof(F12A)]+1*[Sof(F10B)+
 Sof(F11B)+Sof(F12B)]=1 with esd of 0.00001
 Sof(F1A)=Sof(F2A)=Sof(F3A)=1-FVAR(1)
 Sof(F1)=Sof(F2)=Sof(F3)=FVAR(1)
 Sof(F4)=Sof(F5)=Sof(F6)=1-FVAR(2)
 Sof(F4A)=Sof(F5A)=Sof(F6A)=FVAR(2)
 Sof(F10)=Sof(F11)=Sof(F12)=FVAR(3)
 Sof(F10A)=Sof(F11A)=Sof(F12A)=FVAR(4)
 Sof(F10B)=Sof(F11B)=Sof(F12B)=FVAR(5)
 Sof(F19A)=Sof(F20A)=Sof(F21A)=1-FVAR(6)
 Sof(F19)=Sof(F20)=Sof(F21)=FVAR(6)
 Sof(F22A)=Sof(F23A)=Sof(F24A)=1-FVAR(7)
 Sof(F22)=Sof(F23)=Sof(F24)=FVAR(7)
6.a Ternary CH refined with riding coordinates:
 C3(H3), C6(H6), C8(H8), C14(H14), C23(H23), C29(H29)
6.b Secondary CH2 refined with riding coordinates:
 C4(H4A,H4B), C5(H5A,H5B), C7(H7A,H7B), C9(H9A,H9B), C10(H10A,H10B), C11(H11A,
 H11B), C12(H12A,H12B), C13(H13A,H13B), C15(H15A,H15B), C16(H16A,H16B),
 C17(H17A,H17B), C18(H18A,H18B), C19(H19A,H19B), C20(H20A,H20B), C21(H21A,H21B),
  C22(H22A,H22B), C24(H24A,H24B), C25(H25A,H25B), C26(H26A,H26B), C27(H27A,
 H27B), C28(H28A,H28B), C30(H30A,H30B), C31(H31A,H31B), C32(H32A,H32B),
 C33(H33A,H33B), C34(H34A,H34B)
6.c Aromatic/amide H refined with riding coordinates:
 C36(H36), C38(H38), C40(H40), C44(H44), C46(H46), C48(H48), C52(H52),
 C54(H54), C56(H56), C60(H60), C62(H62), C64(H64)
;
_olex2_submission_special_instructions 'No special instructions were received'
_oxdiff_exptl_absorpt_empirical_details
;
Empirical correction (ABSPACK) includes:
- Absorption correction using spherical harmonics
- Frame scaling
- Detector area scaling
;
_oxdiff_exptl_absorpt_empirical_full_max 1.629
_oxdiff_exptl_absorpt_empirical_full_min 0.632

loop_
_space_group_symop_operation_xyz
'x, y, z'
'-x+1/2, y+1/2, -z+1/2'
'-x, -y, -z'
'x-1/2, -y-1/2, z-1/2'

loop_
_atom_site_label
_atom_site_type_symbol
_atom_site_fract_x
_atom_site_fract_y
_atom_site_fract_z
_atom_site_U_iso_or_equiv
_atom_site_adp_type
_atom_site_occupancy
_atom_site_site_symmetry_order
_atom_site_calc_flag
_atom_site_refinement_flags_posn
_atom_site_refinement_flags_adp
_atom_site_refinement_flags_occupancy
_atom_site_disorder_assembly
_atom_site_disorder_group
Rh1 Rh 0.49172(2) 0.73753(2) 0.24251(2) 0.01820(5) Uani 1 1 d . . . . .
P1 P 0.47589(2) 0.81961(2) 0.32383(2) 0.01683(9) Uani 1 1 d . . . . .
P2 P 0.52323(2) 0.82345(2) 0.16961(2) 0.01724(9) Uani 1 1 d . . . . .
C1 C 0.45823(13) 0.61067(11) 0.26814(11) 0.0343(5) Uani 1 1 d . . . . .
H1A H 0.4699(14) 0.6580(15) 0.3009(13) 0.041 Uiso 1 1 d R . . . .
H1B H 0.4072(14) 0.5997(15) 0.2671(13) 0.041 Uiso 1 1 d R . . . .
C2 C 0.48421(12) 0.61363(11) 0.19492(10) 0.0303(4) Uani 1 1 d . . . . .
H2A H 0.5095(13) 0.6624(14) 0.1782(13) 0.036 Uiso 1 1 d R . . . .
H2B H 0.4465(13) 0.6025(14) 0.1632(13) 0.036 Uiso 1 1 d R . . . .
C3 C 0.53874(14) 0.55016(12) 0.19464(12) 0.0412(5) Uani 1 1 d . . . . .
H3 H 0.549723 0.531413 0.148725 0.049 Uiso 1 1 calc R . . . .
C4 C 0.60286(14) 0.57371(15) 0.23815(14) 0.0487(6) Uani 1 1 d . . . . .
H4A H 0.617594 0.625464 0.227268 0.058 Uiso 1 1 calc R . . . .
H4B H 0.642708 0.539101 0.231935 0.058 Uiso 1 1 calc R . . . .
C5 C 0.57651(16) 0.56888(15) 0.31084(13) 0.0512(6) Uani 1 1 d . . . . .
H5A H 0.603447 0.531144 0.337790 0.061 Uiso 1 1 calc R . . . .
H5B H 0.580190 0.618137 0.333839 0.061 Uiso 1 1 calc R . . . .
C6 C 0.50041(15) 0.54524(12) 0.30015(12) 0.0447(6) Uani 1 1 d . . . . .
H6 H 0.479156 0.522875 0.340835 0.054 Uiso 1 1 calc R . . . .
C7 C 0.50400(17) 0.49165(13) 0.23990(13) 0.0508(7) Uani 1 1 d . . . . .
H7A H 0.457136 0.475610 0.222138 0.061 Uiso 1 1 calc R . . . .
H7B H 0.534161 0.447374 0.249448 0.061 Uiso 1 1 calc R . . . .
C8 C 0.38535(9) 0.81814(11) 0.35466(9) 0.0226(4) Uani 1 1 d . . . . .
H8 H 0.386382 0.844923 0.398990 0.027 Uiso 1 1 calc R . . . .
C9 C 0.36107(11) 0.73739(13) 0.36751(14) 0.0388(5) Uani 1 1 d . . . . .
H9A H 0.357491 0.709714 0.324241 0.047 Uiso 1 1 calc R . . . .
H9B H 0.396157 0.711565 0.397397 0.047 Uiso 1 1 calc R . . . .
C10 C 0.28973(11) 0.73687(15) 0.40036(15) 0.0440(6) Uani 1 1 d . . . . .
H10A H 0.275081 0.684429 0.408524 0.053 Uiso 1 1 calc R . . . .
H10B H 0.293533 0.763062 0.444363 0.053 Uiso 1 1 calc R . . . .
C11 C 0.23565(11) 0.77540(13) 0.35505(13) 0.0380(5) Uani 1 1 d . . . . .
H11A H 0.190112 0.776388 0.377341 0.046 Uiso 1 1 calc R . . . .
H11B H 0.229291 0.746837 0.312438 0.046 Uiso 1 1 calc R . . . .
C12 C 0.25819(11) 0.85535(14) 0.33947(14) 0.0417(5) Uani 1 1 d . . . . .
H12A H 0.259442 0.885283 0.381555 0.050 Uiso 1 1 calc R . . . .
H12B H 0.223267 0.878467 0.307605 0.050 Uiso 1 1 calc R . . . .
C13 C 0.33077(10) 0.85744(13) 0.30865(12) 0.0344(5) Uani 1 1 d . . . . .
H13A H 0.328366 0.832343 0.264094 0.041 Uiso 1 1 calc R . . . .
H13B H 0.344986 0.910263 0.301814 0.041 Uiso 1 1 calc R . . . .
C14 C 0.53013(9) 0.79129(10) 0.39905(9) 0.0199(3) Uani 1 1 d . . . . .
H14 H 0.511977 0.741310 0.413321 0.024 Uiso 1 1 calc R . . . .
C15 C 0.52485(10) 0.84339(12) 0.45999(9) 0.0267(4) Uani 1 1 d . . . . .
H15A H 0.475067 0.848321 0.471682 0.032 Uiso 1 1 calc R . . . .
H15B H 0.542325 0.893883 0.448261 0.032 Uiso 1 1 calc R . . . .
C16 C 0.56760(11) 0.81312(13) 0.52104(10) 0.0310(4) Uani 1 1 d . . . . .
H16A H 0.566496 0.850167 0.558195 0.037 Uiso 1 1 calc R . . . .
H16B H 0.545715 0.766194 0.536753 0.037 Uiso 1 1 calc R . . . .
C17 C 0.64361(11) 0.79742(14) 0.50476(10) 0.0343(5) Uani 1 1 d . . . . .
H17A H 0.667656 0.845371 0.495468 0.041 Uiso 1 1 calc R . . . .
H17B H 0.668002 0.773640 0.544217 0.041 Uiso 1 1 calc R . . . .
C18 C 0.64780(11) 0.74592(14) 0.44379(11) 0.0349(5) Uani 1 1 d . . . . .
H18A H 0.627878 0.696237 0.454638 0.042 Uiso 1 1 calc R . . . .
H18B H 0.697550 0.738649 0.432847 0.042 Uiso 1 1 calc R . . . .
C19 C 0.60739(9) 0.77929(12) 0.38254(10) 0.0272(4) Uani 1 1 d . . . . .
H19A H 0.610345 0.744854 0.343580 0.033 Uiso 1 1 calc R . . . .
H19B H 0.628657 0.827847 0.370199 0.033 Uiso 1 1 calc R . . . .
C20 C 0.49421(10) 0.91964(10) 0.31248(9) 0.0230(4) Uani 1 1 d . . . . .
H20A H 0.468529 0.948426 0.346362 0.028 Uiso 1 1 calc R . . . .
H20B H 0.544973 0.928278 0.321593 0.028 Uiso 1 1 calc R . . . .
C21 C 0.47408(11) 0.95052(10) 0.24219(9) 0.0254(4) Uani 1 1 d . . . . .
H21A H 0.425720 0.934335 0.229389 0.030 Uiso 1 1 calc R . . . .
H21B H 0.474516 1.006069 0.243856 0.030 Uiso 1 1 calc R . . . .
C22 C 0.52344(10) 0.92421(10) 0.18855(9) 0.0245(4) Uani 1 1 d . . . . .
H22A H 0.571804 0.938827 0.202993 0.029 Uiso 1 1 calc R . . . .
H22B H 0.511429 0.951663 0.146268 0.029 Uiso 1 1 calc R . . . .
C23 C 0.46504(10) 0.80839(12) 0.09383(9) 0.0261(4) Uani 1 1 d . . . . .
H23 H 0.474737 0.755991 0.078662 0.031 Uiso 1 1 calc R . . . .
C24 C 0.38751(11) 0.80965(14) 0.10945(11) 0.0352(5) Uani 1 1 d . . . . .
H24A H 0.373555 0.861131 0.122129 0.042 Uiso 1 1 calc R . . . .
H24B H 0.378971 0.775890 0.147921 0.042 Uiso 1 1 calc R . . . .
C25 C 0.34355(12) 0.78379(16) 0.04696(12) 0.0435(6) Uani 1 1 d . . . . .
H25A H 0.355356 0.731056 0.036437 0.052 Uiso 1 1 calc R . . . .
H25B H 0.293096 0.785946 0.056824 0.052 Uiso 1 1 calc R . . . .
C26 C 0.35718(12) 0.83281(16) -0.01351(12) 0.0434(6) Uani 1 1 d . . . . .
H26A H 0.330128 0.813373 -0.053380 0.052 Uiso 1 1 calc R . . . .
H26B H 0.340841 0.884510 -0.004676 0.052 Uiso 1 1 calc R . . . .
C27 C 0.43401(12) 0.83453(15) -0.02840(11) 0.0382(5) Uani 1 1 d . . . . .
H27A H 0.441297 0.869788 -0.066064 0.046 Uiso 1 1 calc R . . . .
H27B H 0.448679 0.783954 -0.043028 0.046 Uiso 1 1 calc R . . . .
C28 C 0.48052(10) 0.85884(12) 0.03333(9) 0.0273(4) Uani 1 1 d . . . . .
H28A H 0.530642 0.854592 0.022667 0.033 Uiso 1 1 calc R . . . .
H28B H 0.470739 0.911880 0.044567 0.033 Uiso 1 1 calc R . . . .
C29 C 0.61337(9) 0.81169(10) 0.13952(9) 0.0207(3) Uani 1 1 d . . . . .
H29 H 0.623385 0.855891 0.110339 0.025 Uiso 1 1 calc R . . . .
C30 C 0.62330(10) 0.74106(11) 0.09704(10) 0.0269(4) Uani 1 1 d . . . . .
H30A H 0.591110 0.742956 0.056709 0.032 Uiso 1 1 calc R . . . .
H30B H 0.611098 0.696285 0.123736 0.032 Uiso 1 1 calc R . . . .
C31 C 0.69910(11) 0.73383(12) 0.07468(11) 0.0329(5) Uani 1 1 d . . . . .
H31A H 0.704394 0.685817 0.050244 0.039 Uiso 1 1 calc R . . . .
H31B H 0.709232 0.775196 0.043179 0.039 Uiso 1 1 calc R . . . .
C32 C 0.75150(11) 0.73635(14) 0.13406(13) 0.0389(5) Uani 1 1 d . . . . .
H32A H 0.799772 0.734662 0.117476 0.047 Uiso 1 1 calc R . . . .
H32B H 0.744897 0.691952 0.163157 0.047 Uiso 1 1 calc R . . . .
C33 C 0.74203(11) 0.80743(15) 0.17492(13) 0.0424(6) Uani 1 1 d . . . . .
H33A H 0.752233 0.851717 0.146778 0.051 Uiso 1 1 calc R . . . .
H33B H 0.775614 0.807378 0.214250 0.051 Uiso 1 1 calc R . . . .
C34 C 0.66715(10) 0.81306(13) 0.19940(10) 0.0312(4) Uani 1 1 d . . . . .
H34A H 0.661909 0.860243 0.225095 0.037 Uiso 1 1 calc R . . . .
H34B H 0.658016 0.770548 0.229994 0.037 Uiso 1 1 calc R . . . .
F7 F 0.37230(7) 0.37365(10) 0.04997(8) 0.0573(5) Uani 1 1 d . . . . .
F8 F 0.42374(10) 0.47936(9) 0.06765(10) 0.0703(5) Uani 1 1 d . . . . .
F9 F 0.45049(9) 0.41140(11) -0.01471(7) 0.0595(4) Uani 1 1 d . . . . .
F13 F 0.56163(8) 0.03926(8) 0.44777(7) 0.0422(3) Uani 1 1 d . . . . .
F14 F 0.65077(9) 0.10883(10) 0.46559(7) 0.0575(4) Uani 1 1 d . . . . .
F15 F 0.66241(9) -0.00573(10) 0.42967(8) 0.0621(5) Uani 1 1 d . . . . .
F16 F 0.66153(8) 0.03308(9) 0.12927(7) 0.0453(3) Uani 1 1 d . . . . .
F17 F 0.74329(7) 0.10749(8) 0.16340(8) 0.0491(4) Uani 1 1 d . . . . .
F18 F 0.73832(8) -0.00389(8) 0.20395(7) 0.0459(3) Uani 1 1 d . . . . .
C35 C 0.48534(9) 0.29130(9) 0.31249(9) 0.0190(3) Uani 1 1 d . . . . .
C36 C 0.41936(9) 0.32457(10) 0.31919(9) 0.0220(3) Uani 1 1 d . . . . .
H36 H 0.382367 0.311581 0.287904 0.026 Uiso 1 1 calc R . . . .
C37 C 0.40611(10) 0.37580(11) 0.36984(10) 0.0251(4) Uani 1 1 d . . . . .
C38 C 0.45873(11) 0.39691(11) 0.41640(10) 0.0271(4) Uani 1 1 d . . . . .
H38 H 0.449532 0.430979 0.451826 0.033 Uiso 1 1 calc R . . . .
C39 C 0.52504(10) 0.36675(10) 0.40959(9) 0.0246(4) Uani 1 1 d . . . . .
C40 C 0.53803(9) 0.31545(10) 0.35855(9) 0.0215(3) Uani 1 1 d . . . . .
H40 H 0.584188 0.296221 0.354893 0.026 Uiso 1 1 calc R . . . .
C41 C 0.33510(12) 0.41102(13) 0.37465(12) 0.0376(5) Uani 1 1 d D U . . .
C42 C 0.58279(13) 0.39001(13) 0.45846(12) 0.0392(5) Uani 1 1 d D U . . .
C43 C 0.52194(9) 0.28712(9) 0.18763(9) 0.0180(3) Uani 1 1 d . . . . .
C44 C 0.47116(9) 0.32033(10) 0.14405(9) 0.0194(3) Uani 1 1 d . . . . .
H44 H 0.423170 0.307977 0.148938 0.023 Uiso 1 1 calc R . . . .
C45 C 0.48887(9) 0.37080(10) 0.09385(9) 0.0218(3) Uani 1 1 d . . . . .
C46 C 0.55833(10) 0.39029(10) 0.08465(9) 0.0249(4) Uani 1 1 d . . . . .
H46 H 0.570593 0.423745 0.049723 0.030 Uiso 1 1 calc R . . . .
C47 C 0.60916(9) 0.35940(11) 0.12802(10) 0.0246(4) Uani 1 1 d . . . . .
C48 C 0.59127(9) 0.30940(10) 0.17841(9) 0.0218(3) Uani 1 1 d . . . . .
H48 H 0.627412 0.289677 0.207592 0.026 Uiso 1 1 calc R . . . .
C49 C 0.43350(11) 0.40833(12) 0.05034(11) 0.0312(4) Uani 1 1 d . . . . .
C50 C 0.68389(11) 0.38192(14) 0.12003(12) 0.0383(5) Uani 1 1 d D U . . .
C51 C 0.43151(9) 0.18049(9) 0.23167(9) 0.0194(3) Uani 1 1 d . . . . .
C52 C 0.38380(10) 0.15838(10) 0.27990(9) 0.0232(4) Uani 1 1 d . . . . .
H52 H 0.389726 0.177062 0.324610 0.028 Uiso 1 1 calc R . . . .
C53 C 0.32793(10) 0.10990(11) 0.26458(10) 0.0253(4) Uani 1 1 d . . . . .
C54 C 0.31822(10) 0.07986(10) 0.20039(10) 0.0252(4) Uani 1 1 d . . . . .
H54 H 0.280370 0.046696 0.189775 0.030 Uiso 1 1 calc R . . . .
C55 C 0.36558(9) 0.09983(10) 0.15221(9) 0.0227(4) Uani 1 1 d . . . . .
C56 C 0.42064(9) 0.14924(10) 0.16747(9) 0.0207(3) Uani 1 1 d . . . . .
H56 H 0.451806 0.162102 0.133094 0.025 Uiso 1 1 calc R . . . .
C57 C 0.27760(12) 0.09203(14) 0.31817(12) 0.0412(5) Uani 1 1 d D U . . .
C58 C 0.35792(11) 0.06912(12) 0.08226(11) 0.0316(4) Uani 1 1 d D U . . .
C59 C 0.56203(9) 0.17137(9) 0.27084(9) 0.0193(3) Uani 1 1 d . . . . .
C60 C 0.56944(9) 0.14086(10) 0.33588(9) 0.0214(3) Uani 1 1 d . . . . .
H60 H 0.540572 0.159341 0.370141 0.026 Uiso 1 1 calc R . . . .
C61 C 0.61776(9) 0.08434(10) 0.35192(9) 0.0231(4) Uani 1 1 d . . . . .
C62 C 0.66083(9) 0.05504(10) 0.30363(10) 0.0242(4) Uani 1 1 d . . . . .
H62 H 0.694057 0.016803 0.314683 0.029 Uiso 1 1 calc R . . . .
C63 C 0.65366(9) 0.08355(10) 0.23863(9) 0.0226(4) Uani 1 1 d . . . . .
C64 C 0.60536(9) 0.14011(10) 0.22279(9) 0.0219(3) Uani 1 1 d . . . . .
H64 H 0.601655 0.158162 0.177732 0.026 Uiso 1 1 calc R . . . .
C65 C 0.62405(11) 0.05653(12) 0.42310(11) 0.0318(4) Uani 1 1 d . . . . .
C66 C 0.69923(11) 0.05522(11) 0.18444(11) 0.0302(4) Uani 1 1 d . . . . .
B1 B 0.50039(10) 0.23306(11) 0.25065(10) 0.0179(4) Uani 1 1 d . . . . .
F1 F 0.2850(4) 0.3798(7) 0.3370(5) 0.079(3) Uani 0.56(2) 1 d D U P A 1
F2 F 0.3124(6) 0.4090(6) 0.4372(4) 0.0632(19) Uani 0.56(2) 1 d D U P A 1
F3 F 0.3354(5) 0.4847(4) 0.3602(8) 0.078(3) Uani 0.56(2) 1 d D U P A 1
F1A F 0.2856(5) 0.3643(7) 0.3544(9) 0.082(3) Uani 0.44(2) 1 d D U P A 2
F2A F 0.3203(9) 0.4324(13) 0.4341(5) 0.096(4) Uani 0.44(2) 1 d D U P A 2
F3A F 0.3279(7) 0.4666(9) 0.3330(8) 0.083(4) Uani 0.44(2) 1 d D U P A 2
F4 F 0.5995(5) 0.4627(3) 0.4506(3) 0.071(2) Uani 0.558(13) 1 d D U P B 3
F5 F 0.5580(4) 0.3933(4) 0.5221(2) 0.0591(15) Uani 0.558(13) 1 d D U P B 3
F6 F 0.6369(4) 0.3483(5) 0.4621(5) 0.084(3) Uani 0.558(13) 1 d D U P B 3
F4A F 0.6342(4) 0.4274(7) 0.4276(4) 0.085(3) Uani 0.442(13) 1 d D U P B 4
F5A F 0.5669(5) 0.4212(7) 0.5122(5) 0.097(4) Uani 0.442(13) 1 d D U P B 4
F6A F 0.6206(6) 0.3290(5) 0.4770(5) 0.076(3) Uani 0.442(13) 1 d D U P B 4
F10 F 0.7070(5) 0.3673(4) 0.0589(4) 0.0445(14) Uani 0.379(3) 1 d D U P C 5
F11 F 0.6903(3) 0.4605(3) 0.1241(4) 0.0516(12) Uani 0.379(3) 1 d D U P C 5
F12 F 0.7297(3) 0.3561(5) 0.1633(3) 0.0569(13) Uani 0.379(3) 1 d D U P C 5
F10A F 0.7002(4) 0.3964(4) 0.0585(3) 0.0536(15) Uani 0.467(3) 1 d D U P C 6
F11A F 0.7041(2) 0.4344(4) 0.1611(4) 0.0640(14) Uani 0.467(3) 1 d D U P C 6
F12A F 0.7284(2) 0.3218(3) 0.1402(3) 0.0523(11) Uani 0.467(3) 1 d D U P C 6
F10B F 0.6889(5) 0.4450(8) 0.0819(7) 0.051(2) Uani 0.154(3) 1 d D U P C 7
F11B F 0.7144(7) 0.4029(9) 0.1802(5) 0.040(2) Uani 0.154(3) 1 d D U P C 7
F12B F 0.7217(5) 0.3254(7) 0.0995(8) 0.055(2) Uani 0.154(3) 1 d D U P C 7
F19 F 0.2238(7) 0.0493(7) 0.2983(6) 0.061(3) Uani 0.60(3) 1 d D U P D 8
F20 F 0.3110(5) 0.0537(6) 0.3690(4) 0.068(2) Uani 0.60(3) 1 d D U P D 8
F21 F 0.2509(6) 0.1516(5) 0.3471(6) 0.0685(19) Uani 0.60(3) 1 d D U P D 8
F19A F 0.2369(12) 0.1519(8) 0.3282(15) 0.094(5) Uani 0.40(3) 1 d D U P D 9
F20A F 0.2343(11) 0.0369(10) 0.2991(8) 0.054(3) Uani 0.40(3) 1 d D U P D 9
F21A F 0.3053(8) 0.0744(15) 0.3769(7) 0.081(4) Uani 0.40(3) 1 d D U P D 9
F22 F 0.3009(7) 0.0271(11) 0.0708(6) 0.069(3) Uani 0.55(4) 1 d D U P E 10
F23 F 0.3515(7) 0.1254(7) 0.0367(7) 0.0391(16) Uani 0.55(4) 1 d D U P E 10
F24 F 0.4136(7) 0.0305(10) 0.0647(10) 0.052(2) Uani 0.55(4) 1 d D U P E 10
F22A F 0.3162(10) 0.0092(9) 0.0805(10) 0.066(4) Uani 0.45(4) 1 d D U P E 11
F23A F 0.3385(13) 0.1181(11) 0.0354(9) 0.054(3) Uani 0.45(4) 1 d D U P E 11
F24A F 0.4199(6) 0.0421(9) 0.0612(12) 0.0373(19) Uani 0.45(4) 1 d D U P E 11

loop_
_atom_site_aniso_label
_atom_site_aniso_U_11
_atom_site_aniso_U_22
_atom_site_aniso_U_33
_atom_site_aniso_U_23
_atom_site_aniso_U_13
_atom_site_aniso_U_12
Rh1 0.02218(8) 0.01682(8) 0.01577(7) -0.00024(4) 0.00298(5) -0.00082(4)
P1 0.01699(19) 0.0193(2) 0.01431(19) -0.00092(15) 0.00212(15) 0.00015(15)
P2 0.01769(19) 0.0194(2) 0.01470(19) 0.00118(15) 0.00165(15) -0.00001(15)
C1 0.0473(13) 0.0216(9) 0.0349(11) -0.0003(8) 0.0117(9) -0.0080(9)
C2 0.0452(12) 0.0190(9) 0.0265(10) -0.0028(7) 0.0010(9) -0.0036(8)
C3 0.0657(16) 0.0225(10) 0.0361(12) -0.0023(8) 0.0102(11) 0.0079(10)
C4 0.0515(14) 0.0442(14) 0.0508(15) 0.0087(11) 0.0052(11) 0.0140(11)
C5 0.0730(18) 0.0381(13) 0.0419(14) 0.0098(11) -0.0072(12) 0.0081(12)
C6 0.0744(17) 0.0243(10) 0.0359(12) 0.0079(9) 0.0097(11) -0.0028(11)
C7 0.085(2) 0.0196(10) 0.0483(14) 0.0009(9) 0.0097(13) 0.0001(11)
C8 0.0168(8) 0.0309(9) 0.0200(8) -0.0018(7) 0.0020(6) 0.0010(7)
C9 0.0216(10) 0.0389(12) 0.0563(15) 0.0184(10) 0.0085(9) 0.0026(8)
C10 0.0212(10) 0.0528(15) 0.0584(16) 0.0184(12) 0.0084(10) -0.0026(9)
C11 0.0170(9) 0.0439(12) 0.0530(14) -0.0069(10) 0.0018(9) -0.0019(8)
C12 0.0208(10) 0.0443(13) 0.0601(15) 0.0054(11) 0.0043(9) 0.0068(9)
C13 0.0229(9) 0.0395(11) 0.0407(12) 0.0106(9) 0.0014(8) 0.0062(8)
C14 0.0179(8) 0.0230(8) 0.0188(8) 0.0007(7) 0.0010(6) -0.0014(6)
C15 0.0283(9) 0.0353(10) 0.0164(8) -0.0030(7) 0.0000(7) 0.0026(8)
C16 0.0301(10) 0.0445(12) 0.0182(9) 0.0025(8) -0.0013(7) -0.0025(8)
C17 0.0260(10) 0.0515(13) 0.0249(10) 0.0041(9) -0.0064(8) -0.0028(9)
C18 0.0236(10) 0.0471(12) 0.0336(11) 0.0026(9) -0.0042(8) 0.0077(9)
C19 0.0193(9) 0.0402(11) 0.0222(9) -0.0003(8) 0.0021(7) 0.0031(8)
C20 0.0280(9) 0.0201(8) 0.0212(9) -0.0016(7) 0.0026(7) -0.0002(7)
C21 0.0320(9) 0.0206(8) 0.0237(9) 0.0016(7) 0.0031(7) 0.0058(7)
C22 0.0312(9) 0.0200(8) 0.0227(9) 0.0032(7) 0.0059(7) 0.0003(7)
C23 0.0222(9) 0.0370(10) 0.0189(8) 0.0029(7) -0.0018(7) -0.0024(7)
C24 0.0268(10) 0.0499(13) 0.0290(10) -0.0006(9) 0.0023(8) -0.0012(9)
C25 0.0314(11) 0.0601(15) 0.0381(12) 0.0035(11) -0.0107(9) -0.0112(11)
C26 0.0370(12) 0.0611(15) 0.0313(11) -0.0022(10) -0.0105(9) 0.0001(11)
C27 0.0382(11) 0.0545(14) 0.0217(10) 0.0003(9) -0.0020(8) 0.0041(10)
C28 0.0254(9) 0.0378(10) 0.0187(9) 0.0029(8) 0.0013(7) 0.0023(8)
C29 0.0190(8) 0.0248(9) 0.0183(8) 0.0009(7) 0.0015(6) 0.0002(6)
C30 0.0230(9) 0.0306(10) 0.0272(10) -0.0051(8) 0.0016(7) 0.0023(7)
C31 0.0273(10) 0.0381(11) 0.0338(11) -0.0038(8) 0.0072(8) 0.0087(8)
C32 0.0226(10) 0.0470(13) 0.0471(14) 0.0010(10) 0.0009(9) 0.0103(9)
C33 0.0210(10) 0.0612(15) 0.0447(13) -0.0118(11) -0.0041(9) 0.0021(10)
C34 0.0224(9) 0.0458(12) 0.0252(10) -0.0047(8) -0.0035(7) 0.0026(8)
F7 0.0304(7) 0.0756(11) 0.0642(10) 0.0400(8) -0.0192(6) -0.0149(7)
F8 0.0857(12) 0.0391(8) 0.0826(12) -0.0049(8) -0.0422(10) 0.0260(8)
F9 0.0578(9) 0.0888(12) 0.0313(7) 0.0251(8) -0.0072(6) -0.0018(9)
F13 0.0533(8) 0.0395(7) 0.0348(7) 0.0084(6) 0.0134(6) 0.0011(6)
F14 0.0764(11) 0.0663(10) 0.0282(7) 0.0085(7) -0.0164(7) -0.0238(8)
F15 0.0751(11) 0.0665(10) 0.0458(8) 0.0305(8) 0.0171(8) 0.0453(9)
F16 0.0502(8) 0.0577(9) 0.0280(6) -0.0114(6) 0.0033(6) 0.0097(7)
F17 0.0420(7) 0.0444(8) 0.0629(9) 0.0034(7) 0.0269(7) 0.0014(6)
F18 0.0517(8) 0.0423(7) 0.0442(8) 0.0029(6) 0.0099(6) 0.0287(6)
C35 0.0210(8) 0.0165(8) 0.0195(8) 0.0038(6) 0.0009(6) 0.0003(6)
C36 0.0202(8) 0.0234(8) 0.0225(9) 0.0025(7) 0.0002(7) 0.0015(7)
C37 0.0262(9) 0.0237(9) 0.0257(9) 0.0040(7) 0.0053(7) 0.0049(7)
C38 0.0379(10) 0.0218(9) 0.0219(9) -0.0010(7) 0.0035(8) 0.0041(8)
C39 0.0320(10) 0.0207(8) 0.0209(9) 0.0007(7) -0.0027(7) -0.0004(7)
C40 0.0210(8) 0.0202(8) 0.0231(9) 0.0018(7) -0.0004(7) 0.0013(6)
C41 0.0330(11) 0.0389(12) 0.0413(12) -0.0013(9) 0.0068(9) 0.0113(9)
C42 0.0456(13) 0.0373(11) 0.0338(11) -0.0028(9) -0.0112(9) -0.0021(9)
C43 0.0180(8) 0.0171(8) 0.0187(8) -0.0018(6) -0.0003(6) 0.0001(6)
C44 0.0167(8) 0.0198(8) 0.0216(8) 0.0002(6) -0.0005(6) -0.0019(6)
C45 0.0243(9) 0.0202(8) 0.0207(8) 0.0006(7) -0.0020(7) -0.0023(7)
C46 0.0289(9) 0.0238(9) 0.0223(9) 0.0016(7) 0.0034(7) -0.0060(7)
C47 0.0198(8) 0.0285(9) 0.0257(9) -0.0029(7) 0.0035(7) -0.0049(7)
C48 0.0181(8) 0.0243(9) 0.0228(9) -0.0019(7) -0.0011(6) -0.0004(7)
C49 0.0340(10) 0.0283(10) 0.0306(10) 0.0095(8) -0.0071(8) -0.0053(8)
C50 0.0241(9) 0.0513(13) 0.0399(11) -0.0019(9) 0.0069(8) -0.0107(9)
C51 0.0181(8) 0.0169(8) 0.0229(8) 0.0031(6) -0.0019(6) 0.0016(6)
C52 0.0246(9) 0.0238(9) 0.0208(8) 0.0025(7) -0.0017(7) -0.0028(7)
C53 0.0248(9) 0.0252(9) 0.0260(9) 0.0034(7) 0.0016(7) -0.0056(7)
C54 0.0230(9) 0.0222(9) 0.0303(10) 0.0008(7) -0.0011(7) -0.0047(7)
C55 0.0232(8) 0.0192(8) 0.0256(9) -0.0008(7) -0.0013(7) -0.0005(7)
C56 0.0194(8) 0.0190(8) 0.0237(9) 0.0013(7) 0.0014(6) 0.0005(6)
C57 0.0422(12) 0.0478(13) 0.0341(12) -0.0023(10) 0.0086(9) -0.0208(10)
C58 0.0316(10) 0.0316(10) 0.0316(10) -0.0074(8) 0.0023(8) -0.0088(8)
C59 0.0186(8) 0.0180(8) 0.0211(8) -0.0008(6) -0.0030(6) -0.0010(6)
C60 0.0205(8) 0.0190(8) 0.0247(9) 0.0006(7) 0.0009(7) 0.0006(6)
C61 0.0246(9) 0.0204(8) 0.0239(9) 0.0032(7) -0.0031(7) -0.0001(7)
C62 0.0225(8) 0.0202(8) 0.0295(9) 0.0022(7) -0.0032(7) 0.0036(7)
C63 0.0205(8) 0.0201(8) 0.0273(9) -0.0019(7) -0.0003(7) 0.0021(7)
C64 0.0224(8) 0.0223(8) 0.0207(8) 0.0000(7) -0.0029(7) 0.0020(7)
C65 0.0382(11) 0.0278(10) 0.0292(10) 0.0060(8) 0.0002(8) 0.0075(8)
C66 0.0308(10) 0.0273(10) 0.0326(10) 0.0016(8) 0.0041(8) 0.0077(8)
B1 0.0159(9) 0.0185(9) 0.0190(9) 0.0007(7) -0.0007(7) 0.0006(6)
F1 0.031(3) 0.125(6) 0.080(4) -0.060(4) -0.018(2) 0.034(3)
F2 0.048(2) 0.091(4) 0.053(3) 0.014(3) 0.029(2) 0.031(3)
F3 0.047(2) 0.039(2) 0.149(7) 0.025(3) 0.028(4) 0.0235(18)
F1A 0.024(3) 0.076(4) 0.146(9) -0.015(5) 0.020(4) 0.001(3)
F2A 0.074(6) 0.151(11) 0.063(4) -0.052(5) -0.003(4) 0.065(6)
F3A 0.060(4) 0.081(6) 0.111(7) 0.053(5) 0.020(4) 0.050(4)
F4 0.105(5) 0.050(2) 0.056(2) 0.0095(17) -0.038(3) -0.043(2)
F5 0.075(3) 0.079(3) 0.0216(16) -0.006(2) -0.0126(14) -0.007(2)
F6 0.040(2) 0.121(6) 0.089(5) -0.073(4) -0.032(3) 0.030(3)
F4A 0.061(4) 0.116(7) 0.074(4) 0.028(4) -0.037(3) -0.052(4)
F5A 0.064(4) 0.123(8) 0.102(6) -0.097(5) -0.029(4) 0.029(5)
F6A 0.090(7) 0.065(3) 0.068(4) -0.009(3) -0.059(4) 0.028(4)
F10 0.027(2) 0.061(3) 0.046(2) -0.011(3) 0.0206(18) -0.007(3)
F11 0.033(2) 0.049(2) 0.074(3) -0.017(2) 0.014(2) -0.0225(17)
F12 0.0252(19) 0.090(4) 0.055(3) 0.016(3) -0.005(2) -0.014(3)
F10A 0.036(2) 0.077(4) 0.049(2) 0.012(3) 0.0185(17) -0.015(3)
F11A 0.038(2) 0.075(3) 0.080(3) -0.034(3) 0.010(3) -0.033(3)
F12A 0.0182(15) 0.072(3) 0.067(3) 0.007(2) 0.0091(19) 0.0013(17)
F10B 0.034(4) 0.066(5) 0.052(4) 0.023(4) 0.006(4) -0.022(4)
F11B 0.024(4) 0.055(5) 0.040(4) 0.005(4) -0.005(3) -0.025(4)
F12B 0.028(4) 0.073(4) 0.063(5) -0.017(4) 0.014(4) -0.002(3)
F19 0.045(3) 0.097(6) 0.043(3) -0.016(3) 0.0135(18) -0.041(3)
F20 0.087(3) 0.083(4) 0.033(3) 0.027(3) 0.010(2) -0.020(3)
F21 0.076(3) 0.067(3) 0.066(4) -0.026(2) 0.049(3) -0.028(2)
F19A 0.099(8) 0.066(5) 0.123(12) 0.003(5) 0.086(7) 0.012(5)
F20A 0.057(6) 0.050(4) 0.057(4) -0.003(3) 0.024(4) -0.041(4)
F21A 0.062(5) 0.156(11) 0.025(3) 0.000(5) 0.004(3) -0.059(6)
F22 0.067(4) 0.108(6) 0.033(2) -0.016(4) 0.004(3) -0.066(5)
F23 0.045(3) 0.048(2) 0.024(3) 0.0016(18) -0.004(2) 0.000(2)
F24 0.072(5) 0.037(4) 0.047(4) -0.015(3) 0.002(4) 0.024(4)
F22A 0.077(6) 0.070(5) 0.053(7) -0.039(4) 0.022(4) -0.048(4)
F23A 0.063(7) 0.069(6) 0.028(3) -0.011(3) -0.016(4) 0.031(5)
F24A 0.039(3) 0.036(4) 0.038(3) -0.008(3) 0.015(2) 0.000(2)

loop_
_atom_type_symbol
_atom_type_description
_atom_type_scat_dispersion_real
_atom_type_scat_dispersion_imag
_atom_type_scat_source
C C 0.0181 0.0091 'International Tables Vol C Tables 4.2.6.8 and 6.1.1.4'
H H 0.0000 0.0000 'International Tables Vol C Tables 4.2.6.8 and 6.1.1.4'
B B 0.0090 0.0039 'International Tables Vol C Tables 4.2.6.8 and 6.1.1.4'
F F 0.0727 0.0534 'International Tables Vol C Tables 4.2.6.8 and 6.1.1.4'
P P 0.2955 0.4335 'International Tables Vol C Tables 4.2.6.8 and 6.1.1.4'
Rh Rh 0.0927 3.6045 'International Tables Vol C Tables 4.2.6.8 and 6.1.1.4'

loop_
_geom_angle_atom_site_label_1
_geom_angle_atom_site_label_2
_geom_angle_atom_site_label_3
_geom_angle
P1 Rh1 C1 114.98(5)
P1 Rh1 H1A 90.5(8)
P1 Rh1 C2 152.64(5)
P1 Rh1 H2A 175.2(8)
P2 Rh1 P1 93.912(17)
P2 Rh1 C1 150.59(5)
P2 Rh1 H1A 174.9(8)
P2 Rh1 C2 113.17(5)
P2 Rh1 H2A 89.3(8)
C1 Rh1 H1A 25.7(8)
C1 Rh1 H2A 62.2(8)
H1A Rh1 H2A 86.1(12)
C2 Rh1 C1 37.69(7)
C2 Rh1 H1A 62.6(8)
C2 Rh1 H2A 24.9(8)
C8 P1 Rh1 112.80(6)
C14 P1 Rh1 108.70(6)
C14 P1 C8 103.20(8)
C20 P1 Rh1 121.51(6)
C20 P1 C8 103.82(9)
C20 P1 C14 105.11(8)
C22 P2 Rh1 122.92(6)
C22 P2 C23 107.72(9)
C22 P2 C29 100.48(8)
C23 P2 Rh1 105.18(6)
C23 P2 C29 104.84(8)
C29 P2 Rh1 114.37(6)
Rh1 C1 H1A 49.1(14)
Rh1 C1 H1B 116.7(16)
H1A C1 H1B 110(2)
C2 C1 Rh1 70.96(10)
C2 C1 H1A 118.0(14)
C2 C1 H1B 109.6(16)
C6 C1 Rh1 131.22(17)
C6 C1 H1A 104.5(14)
C6 C1 H1B 110.8(16)
C6 C1 C2 103.35(18)
Rh1 C2 H2A 49.1(14)
Rh1 C2 H2B 118.6(15)
C1 C2 Rh1 71.34(10)
C1 C2 H2A 119.2(14)
C1 C2 H2B 110.3(15)
H2A C2 H2B 108(2)
C3 C2 Rh1 130.34(16)
C3 C2 C1 102.64(17)
C3 C2 H2A 106.7(14)
C3 C2 H2B 109.7(15)
C2 C3 H3 114.5
C2 C3 C7 100.9(2)
C4 C3 C2 108.84(18)
C4 C3 H3 114.5
C4 C3 C7 102.1(2)
C7 C3 H3 114.5
C3 C4 H4A 111.1
C3 C4 H4B 111.1
C3 C4 C5 103.3(2)
H4A C4 H4B 109.1
C5 C4 H4A 111.1
C5 C4 H4B 111.1
C4 C5 H5A 111.1
C4 C5 H5B 111.1
H5A C5 H5B 109.1
C6 C5 C4 103.2(2)
C6 C5 H5A 111.1
C6 C5 H5B 111.1
C1 C6 H6 114.4
C5 C6 C1 109.22(19)
C5 C6 H6 114.4
C5 C6 C7 102.1(2)
C7 C6 C1 100.9(2)
C7 C6 H6 114.4
C3 C7 H7A 113.0
C3 C7 H7B 113.0
C6 C7 C3 93.80(18)
C6 C7 H7A 113.0
C6 C7 H7B 113.0
H7A C7 H7B 110.4
P1 C8 H8 107.3
C9 C8 P1 111.03(13)
C9 C8 H8 107.3
C13 C8 P1 114.72(13)
C13 C8 H8 107.3
C13 C8 C9 109.00(16)
C8 C9 H9A 109.5
C8 C9 H9B 109.5
H9A C9 H9B 108.1
C10 C9 C8 110.80(19)
C10 C9 H9A 109.5
C10 C9 H9B 109.5
C9 C10 H10A 109.7
C9 C10 H10B 109.7
H10A C10 H10B 108.2
C11 C10 C9 110.0(2)
C11 C10 H10A 109.7
C11 C10 H10B 109.7
C10 C11 H11A 109.5
C10 C11 H11B 109.5
C10 C11 C12 110.79(19)
H11A C11 H11B 108.1
C12 C11 H11A 109.5
C12 C11 H11B 109.5
C11 C12 H12A 109.3
C11 C12 H12B 109.3
C11 C12 C13 111.68(19)
H12A C12 H12B 107.9
C13 C12 H12A 109.3
C13 C12 H12B 109.3
C8 C13 C12 110.80(18)
C8 C13 H13A 109.5
C8 C13 H13B 109.5
C12 C13 H13A 109.5
C12 C13 H13B 109.5
H13A C13 H13B 108.1
P1 C14 H14 106.4
C15 C14 P1 114.80(12)
C15 C14 H14 106.4
C15 C14 C19 110.22(15)
C19 C14 P1 112.10(12)
C19 C14 H14 106.4
C14 C15 H15A 109.4
C14 C15 H15B 109.4
C14 C15 C16 111.22(16)
H15A C15 H15B 108.0
C16 C15 H15A 109.4
C16 C15 H15B 109.4
C15 C16 H16A 109.2
C15 C16 H16B 109.2
H16A C16 H16B 107.9
C17 C16 C15 112.25(16)
C17 C16 H16A 109.2
C17 C16 H16B 109.2
C16 C17 H17A 109.4
C16 C17 H17B 109.4
H17A C17 H17B 108.0
C18 C17 C16 111.03(17)
C18 C17 H17A 109.4
C18 C17 H17B 109.4
C17 C18 H18A 109.5
C17 C18 H18B 109.5
C17 C18 C19 110.84(18)
H18A C18 H18B 108.1
C19 C18 H18A 109.5
C19 C18 H18B 109.5
C14 C19 H19A 109.7
C14 C19 H19B 109.7
C18 C19 C14 109.98(16)
C18 C19 H19A 109.7
C18 C19 H19B 109.7
H19A C19 H19B 108.2
P1 C20 H20A 108.6
P1 C20 H20B 108.6
H20A C20 H20B 107.6
C21 C20 P1 114.73(13)
C21 C20 H20A 108.6
C21 C20 H20B 108.6
C20 C21 H21A 109.1
C20 C21 H21B 109.1
H21A C21 H21B 107.8
C22 C21 C20 112.68(15)
C22 C21 H21A 109.1
C22 C21 H21B 109.1
P2 C22 H22A 108.1
P2 C22 H22B 108.1
C21 C22 P2 116.62(13)
C21 C22 H22A 108.1
C21 C22 H22B 108.1
H22A C22 H22B 107.3
P2 C23 H23 105.5
C24 C23 P2 112.85(14)
C24 C23 H23 105.5
C24 C23 C28 111.58(16)
C28 C23 P2 114.95(13)
C28 C23 H23 105.5
C23 C24 H24A 109.8
C23 C24 H24B 109.8
C23 C24 C25 109.54(18)
H24A C24 H24B 108.2
C25 C24 H24A 109.8
C25 C24 H24B 109.8
C24 C25 H25A 109.4
C24 C25 H25B 109.4
H25A C25 H25B 108.0
C26 C25 C24 111.1(2)
C26 C25 H25A 109.4
C26 C25 H25B 109.4
C25 C26 H26A 109.3
C25 C26 H26B 109.3
H26A C26 H26B 108.0
C27 C26 C25 111.4(2)
C27 C26 H26A 109.3
C27 C26 H26B 109.3
C26 C27 H27A 109.1
C26 C27 H27B 109.1
C26 C27 C28 112.51(18)
H27A C27 H27B 107.8
C28 C27 H27A 109.1
C28 C27 H27B 109.1
C23 C28 C27 109.46(17)
C23 C28 H28A 109.8
C23 C28 H28B 109.8
C27 C28 H28A 109.8
C27 C28 H28B 109.8
H28A C28 H28B 108.2
P2 C29 H29 107.3
C30 C29 P2 113.98(13)
C30 C29 H29 107.3
C30 C29 C34 110.19(15)
C34 C29 P2 110.38(12)
C34 C29 H29 107.3
C29 C30 H30A 109.3
C29 C30 H30B 109.3
C29 C30 C31 111.50(16)
H30A C30 H30B 108.0
C31 C30 H30A 109.3
C31 C30 H30B 109.3
C30 C31 H31A 109.2
C30 C31 H31B 109.2
H31A C31 H31B 107.9
C32 C31 C30 111.91(18)
C32 C31 H31A 109.2
C32 C31 H31B 109.2
C31 C32 H32A 109.5
C31 C32 H32B 109.5
C31 C32 C33 110.56(18)
H32A C32 H32B 108.1
C33 C32 H32A 109.5
C33 C32 H32B 109.5
C32 C33 H33A 109.5
C32 C33 H33B 109.5
C32 C33 C34 110.87(19)
H33A C33 H33B 108.1
C34 C33 H33A 109.5
C34 C33 H33B 109.5
C29 C34 H34A 109.5
C29 C34 H34B 109.5
C33 C34 C29 110.87(17)
C33 C34 H34A 109.5
C33 C34 H34B 109.5
H34A C34 H34B 108.1
C36 C35 B1 121.47(15)
C40 C35 C36 115.63(16)
C40 C35 B1 122.72(15)
C35 C36 H36 118.8
C37 C36 C35 122.42(17)
C37 C36 H36 118.8
C36 C37 C38 120.81(17)
C36 C37 C41 120.78(18)
C38 C37 C41 118.40(18)
C37 C38 H38 121.0
C39 C38 C37 117.96(17)
C39 C38 H38 121.0
C38 C39 C40 120.93(17)
C38 C39 C42 118.75(18)
C40 C39 C42 120.33(18)
C35 C40 H40 118.9
C39 C40 C35 122.19(17)
C39 C40 H40 118.9
F1 C41 C37 115.2(4)
F1 C41 F2 105.3(6)
F1 C41 F3 107.5(6)
F2 C41 C37 112.0(5)
F2 C41 F3 103.2(6)
F3 C41 C37 112.6(4)
F1A C41 C37 110.9(6)
F2A C41 C37 114.5(7)
F2A C41 F1A 106.8(9)
F2A C41 F3A 109.8(7)
F3A C41 C37 110.7(5)
F3A C41 F1A 103.5(8)
F4 C42 C39 111.3(3)
F4 C42 F5 99.1(4)
F5 C42 C39 109.8(3)
F6 C42 C39 116.8(4)
F6 C42 F4 111.9(5)
F6 C42 F5 106.3(5)
F4A C42 C39 111.8(3)
F5A C42 C39 118.6(5)
F5A C42 F4A 111.9(5)
F5A C42 F6A 105.7(7)
F6A C42 C39 109.0(5)
F6A C42 F4A 97.5(5)
C44 C43 B1 121.92(15)
C48 C43 C44 115.64(16)
C48 C43 B1 122.10(15)
C43 C44 H44 118.9
C45 C44 C43 122.12(16)
C45 C44 H44 118.9
C44 C45 C49 121.05(16)
C46 C45 C44 120.96(17)
C46 C45 C49 117.93(17)
C45 C46 H46 121.1
C47 C46 C45 117.87(17)
C47 C46 H46 121.1
C46 C47 C48 121.03(17)
C46 C47 C50 118.34(18)
C48 C47 C50 120.62(18)
C43 C48 H48 118.8
C47 C48 C43 122.33(16)
C47 C48 H48 118.8
F7 C49 F8 108.4(2)
F7 C49 F9 105.05(18)
F7 C49 C45 113.47(16)
F8 C49 F9 104.57(18)
F8 C49 C45 112.34(17)
F9 C49 C45 112.41(18)
F10 C50 C47 113.2(4)
F10 C50 F11 102.4(4)
F11 C50 C47 110.0(3)
F12 C50 C47 117.3(3)
F12 C50 F10 107.3(5)
F12 C50 F11 105.2(4)
F10A C50 C47 114.7(4)
F10A C50 F12A 104.6(4)
F11A C50 C47 113.0(3)
F11A C50 F10A 112.0(4)
F11A C50 F12A 102.1(4)
F12A C50 C47 109.3(2)
F10B C50 C47 111.6(5)
F10B C50 F11B 103.0(8)
F11B C50 C47 111.0(6)
F12B C50 C47 111.3(5)
F12B C50 F10B 114.2(9)
F12B C50 F11B 105.2(8)
C52 C51 B1 122.50(15)
C56 C51 C52 115.63(16)
C56 C51 B1 121.60(15)
C51 C52 H52 118.8
C53 C52 C51 122.37(17)
C53 C52 H52 118.8
C52 C53 C57 118.89(18)
C54 C53 C52 120.80(17)
C54 C53 C57 120.30(17)
C53 C54 H54 121.1
C55 C54 C53 117.81(17)
C55 C54 H54 121.1
C54 C55 C56 121.17(17)
C54 C55 C58 120.24(16)
C56 C55 C58 118.59(17)
C51 C56 H56 118.9
C55 C56 C51 122.20(17)
C55 C56 H56 118.9
F19 C57 C53 115.0(6)
F19 C57 F20 105.6(7)
F20 C57 C53 109.8(5)
F21 C57 C53 114.1(5)
F21 C57 F19 106.5(8)
F21 C57 F20 105.1(6)
F19A C57 C53 109.2(8)
F20A C57 C53 111.3(8)
F20A C57 F19A 105.9(12)
F21A C57 C53 116.1(7)
F21A C57 F19A 106.1(9)
F21A C57 F20A 107.7(10)
F22 C58 C55 114.4(6)
F22 C58 F23 104.5(8)
F23 C58 C55 110.7(7)
F24 C58 C55 112.6(9)
F24 C58 F22 108.7(8)
F24 C58 F23 105.2(9)
F22A C58 C55 110.8(8)
F22A C58 F24A 103.6(9)
F23A C58 C55 115.3(10)
F23A C58 F22A 111.2(9)
F23A C58 F24A 104.0(11)
F24A C58 C55 111.2(10)
C60 C59 B1 121.85(15)
C64 C59 C60 115.53(16)
C64 C59 B1 122.28(15)
C59 C60 H60 118.9
C61 C60 C59 122.16(17)
C61 C60 H60 118.9
C60 C61 C65 118.85(17)
C62 C61 C60 121.21(17)
C62 C61 C65 119.93(16)
C61 C62 H62 121.2
C63 C62 C61 117.66(16)
C63 C62 H62 121.2
C62 C63 C64 120.99(17)
C62 C63 C66 120.35(16)
C64 C63 C66 118.65(17)
C59 C64 H64 118.8
C63 C64 C59 122.44(17)
C63 C64 H64 118.8
F13 C65 F14 104.51(18)
F13 C65 C61 112.39(17)
F14 C65 C61 112.15(17)
F15 C65 F13 105.39(17)
F15 C65 F14 108.79(19)
F15 C65 C61 113.04(18)
F16 C66 C63 112.11(16)
F17 C66 F16 105.88(17)
F17 C66 F18 106.81(17)
F17 C66 C63 112.38(17)
F18 C66 F16 106.19(17)
F18 C66 C63 112.96(17)
C35 B1 C43 104.76(14)
C35 B1 C51 111.70(14)
C35 B1 C59 112.58(14)
C43 B1 C51 112.37(14)
C43 B1 C59 112.25(13)
C51 B1 C59 103.42(13)

loop_
_geom_bond_atom_site_label_1
_geom_bond_atom_site_label_2
_geom_bond_distance
Rh1 P1 2.2065(4)
Rh1 P2 2.2049(4)
Rh1 C1 2.408(2)
Rh1 H1A 1.89(3)
Rh1 C2 2.4022(19)
Rh1 H2A 1.89(3)
P1 C8 1.8544(18)
P1 C14 1.8523(18)
P1 C20 1.8311(18)
P2 C22 1.8335(19)
P2 C23 1.8531(19)
P2 C29 1.8535(18)
C1 H1A 1.08(3)
C1 H1B 0.99(3)
C1 C2 1.554(3)
C1 C6 1.539(3)
C2 H2A 1.05(3)
C2 H2B 0.96(3)
C2 C3 1.536(3)
C3 H3 1.0000
C3 C4 1.528(4)
C3 C7 1.542(3)
C4 H4A 0.9900
C4 H4B 0.9900
C4 C5 1.548(4)
C5 H5A 0.9900
C5 H5B 0.9900
C5 C6 1.518(4)
C6 H6 1.0000
C6 C7 1.533(3)
C7 H7A 0.9900
C7 H7B 0.9900
C8 H8 1.0000
C8 C9 1.535(3)
C8 C13 1.527(3)
C9 H9A 0.9900
C9 H9B 0.9900
C9 C10 1.531(3)
C10 H10A 0.9900
C10 H10B 0.9900
C10 C11 1.507(3)
C11 H11A 0.9900
C11 H11B 0.9900
C11 C12 1.523(3)
C12 H12A 0.9900
C12 H12B 0.9900
C12 C13 1.535(3)
C13 H13A 0.9900
C13 H13B 0.9900
C14 H14 1.0000
C14 C15 1.531(2)
C14 C19 1.537(2)
C15 H15A 0.9900
C15 H15B 0.9900
C15 C16 1.531(3)
C16 H16A 0.9900
C16 H16B 0.9900
C16 C17 1.523(3)
C17 H17A 0.9900
C17 H17B 0.9900
C17 C18 1.523(3)
C18 H18A 0.9900
C18 H18B 0.9900
C18 C19 1.533(3)
C19 H19A 0.9900
C19 H19B 0.9900
C20 H20A 0.9900
C20 H20B 0.9900
C20 C21 1.534(2)
C21 H21A 0.9900
C21 H21B 0.9900
C21 C22 1.522(3)
C22 H22A 0.9900
C22 H22B 0.9900
C23 H23 1.0000
C23 C24 1.523(3)
C23 C28 1.537(3)
C24 H24A 0.9900
C24 H24B 0.9900
C24 C25 1.540(3)
C25 H25A 0.9900
C25 H25B 0.9900
C25 C26 1.514(3)
C26 H26A 0.9900
C26 H26B 0.9900
C26 C27 1.506(3)
C27 H27A 0.9900
C27 H27B 0.9900
C27 C28 1.546(3)
C28 H28A 0.9900
C28 H28B 0.9900
C29 H29 1.0000
C29 C30 1.530(3)
C29 C34 1.539(2)
C30 H30A 0.9900
C30 H30B 0.9900
C30 C31 1.534(3)
C31 H31A 0.9900
C31 H31B 0.9900
C31 C32 1.516(3)
C32 H32A 0.9900
C32 H32B 0.9900
C32 C33 1.518(3)
C33 H33A 0.9900
C33 H33B 0.9900
C33 C34 1.530(3)
C34 H34A 0.9900
C34 H34B 0.9900
F7 C49 1.320(2)
F8 C49 1.326(3)
F9 C49 1.344(3)
F13 C65 1.340(3)
F14 C65 1.343(3)
F15 C65 1.332(2)
F16 C66 1.345(3)
F17 C66 1.332(2)
F18 C66 1.338(2)
C35 C36 1.402(2)
C35 C40 1.399(2)
C35 B1 1.640(3)
C36 H36 0.9500
C36 C37 1.388(3)
C37 C38 1.389(3)
C37 C41 1.499(3)
C38 H38 0.9500
C38 C39 1.385(3)
C39 C40 1.393(3)
C39 C42 1.497(3)
C40 H40 0.9500
C41 F1 1.312(6)
C41 F2 1.331(6)
C41 F3 1.343(6)
C41 F1A 1.310(8)
C41 F2A 1.281(9)
C41 F3A 1.294(8)
C42 F4 1.344(4)
C42 F5 1.366(5)
C42 F6 1.271(6)
C42 F4A 1.351(5)
C42 F5A 1.251(7)
C42 F6A 1.348(7)
C43 C44 1.404(2)
C43 C48 1.399(2)
C43 B1 1.643(2)
C44 H44 0.9500
C44 C45 1.393(2)
C45 C46 1.388(3)
C45 C49 1.495(3)
C46 H46 0.9500
C46 C47 1.385(3)
C47 C48 1.391(3)
C47 C50 1.495(3)
C48 H48 0.9500
C50 F10 1.332(7)
C50 F11 1.407(5)
C50 F12 1.285(5)
C50 F10A 1.297(6)
C50 F11A 1.289(4)
C50 F12A 1.415(5)
C50 F10B 1.359(9)
C50 F11B 1.360(9)
C50 F12B 1.312(9)
C51 C52 1.402(3)
C51 C56 1.398(3)
C51 B1 1.645(2)
C52 H52 0.9500
C52 C53 1.396(3)
C53 C54 1.387(3)
C53 C57 1.494(3)
C54 H54 0.9500
C54 C55 1.387(3)
C55 C56 1.394(2)
C55 C58 1.494(3)
C56 H56 0.9500
C57 F19 1.324(7)
C57 F20 1.355(6)
C57 F21 1.317(7)
C57 F19A 1.338(10)
C57 F20A 1.329(9)
C57 F21A 1.298(10)
C58 F22 1.333(7)
C58 F23 1.353(7)
C58 F24 1.324(9)
C58 F22A 1.331(9)
C58 F23A 1.317(10)
C58 F24A 1.357(9)
C59 C60 1.402(2)
C59 C64 1.401(3)
C59 B1 1.647(2)
C60 H60 0.9500
C60 C61 1.393(2)
C61 C62 1.388(3)
C61 C65 1.497(3)
C62 H62 0.9500
C62 C63 1.388(3)
C63 C64 1.393(2)
C63 C66 1.496(3)
C64 H64 0.9500

loop_
_geom_torsion_atom_site_label_1
_geom_torsion_atom_site_label_2
_geom_torsion_atom_site_label_3
_geom_torsion_atom_site_label_4
_geom_torsion
Rh1 P1 C8 C9 46.94(16)
Rh1 P1 C8 C13 -77.18(15)
Rh1 P1 C14 C15 179.78(12)
Rh1 P1 C14 C19 53.00(14)
Rh1 P1 C20 C21 38.11(16)
Rh1 P2 C22 C21 -24.98(17)
Rh1 P2 C23 C24 54.49(16)
Rh1 P2 C23 C28 -175.99(13)
Rh1 P2 C29 C30 66.31(14)
Rh1 P2 C29 C34 -58.31(14)
Rh1 C1 C2 C3 128.65(16)
Rh1 C1 C6 C5 -4.8(3)
Rh1 C1 C6 C7 -111.9(2)
Rh1 C2 C3 C4 5.9(3)
Rh1 C2 C3 C7 112.8(2)
P1 C8 C9 C10 173.65(17)
P1 C8 C13 C12 -178.23(16)
P1 C14 C15 C16 176.41(13)
P1 C14 C19 C18 -172.44(14)
P1 C20 C21 C22 -72.73(19)
P2 C23 C24 C25 -170.57(16)
P2 C23 C28 C27 173.76(14)
P2 C29 C30 C31 -179.06(14)
P2 C29 C34 C33 -177.10(16)
C1 C2 C3 C4 -70.2(2)
C1 C2 C3 C7 36.7(2)
C1 C6 C7 C3 56.9(2)
C2 C1 C6 C5 71.4(2)
C2 C1 C6 C7 -35.6(2)
C2 C3 C4 C5 72.2(2)
C2 C3 C7 C6 -57.6(2)
C3 C4 C5 C6 -1.4(2)
C4 C3 C7 C6 54.5(2)
C4 C5 C6 C1 -69.7(2)
C4 C5 C6 C7 36.4(2)
C5 C6 C7 C3 -55.7(2)
C6 C1 C2 Rh1 -129.39(17)
C6 C1 C2 C3 -0.7(2)
C7 C3 C4 C5 -33.9(2)
C8 P1 C14 C15 -60.25(15)
C8 P1 C14 C19 172.97(13)
C8 P1 C20 C21 -90.11(14)
C8 C9 C10 C11 59.7(3)
C9 C8 C13 C12 56.6(2)
C9 C10 C11 C12 -57.2(3)
C10 C11 C12 C13 55.7(3)
C11 C12 C13 C8 -55.7(3)
C13 C8 C9 C10 -59.0(3)
C14 P1 C8 C9 -70.17(16)
C14 P1 C8 C13 165.71(15)
C14 P1 C20 C21 161.82(13)
C14 C15 C16 C17 53.9(2)
C15 C14 C19 C18 58.4(2)
C15 C16 C17 C18 -53.9(3)
C16 C17 C18 C19 56.3(2)
C17 C18 C19 C14 -58.8(2)
C19 C14 C15 C16 -55.9(2)
C20 P1 C8 C9 -179.65(15)
C20 P1 C8 C13 56.23(16)
C20 P1 C14 C15 48.26(15)
C20 P1 C14 C19 -78.52(14)
C20 C21 C22 P2 65.7(2)
C22 P2 C23 C24 -78.17(17)
C22 P2 C23 C28 51.34(16)
C22 P2 C29 C30 -160.02(14)
C22 P2 C29 C34 75.36(15)
C23 P2 C22 C21 97.30(15)
C23 P2 C29 C30 -48.36(15)
C23 P2 C29 C34 -172.98(14)
C23 C24 C25 C26 -57.6(3)
C24 C23 C28 C27 -56.1(2)
C24 C25 C26 C27 56.2(3)
C25 C26 C27 C28 -54.9(3)
C26 C27 C28 C23 54.1(3)
C28 C23 C24 C25 58.2(2)
C29 P2 C22 C21 -153.28(14)
C29 P2 C23 C24 175.44(15)
C29 P2 C23 C28 -55.05(16)
C29 C30 C31 C32 54.8(2)
C30 C29 C34 C33 56.1(2)
C30 C31 C32 C33 -55.8(3)
C31 C32 C33 C34 57.3(3)
C32 C33 C34 C29 -58.0(3)
C34 C29 C30 C31 -54.3(2)
C35 C36 C37 C38 0.5(3)
C35 C36 C37 C41 179.06(18)
C36 C35 C40 C39 2.7(3)
C36 C35 B1 C43 86.07(18)
C36 C35 B1 C51 -35.8(2)
C36 C35 B1 C59 -151.69(16)
C36 C37 C38 C39 1.6(3)
C36 C37 C41 F1 12.4(7)
C36 C37 C41 F2 132.8(5)
C36 C37 C41 F3 -111.4(7)
C36 C37 C41 F1A 33.1(9)
C36 C37 C41 F2A 154.0(12)
C36 C37 C41 F3A -81.2(11)
C37 C38 C39 C40 -1.5(3)
C37 C38 C39 C42 178.80(18)
C38 C37 C41 F1 -168.9(7)
C38 C37 C41 F2 -48.6(6)
C38 C37 C41 F3 67.2(8)
C38 C37 C41 F1A -148.3(9)
C38 C37 C41 F2A -27.4(12)
C38 C37 C41 F3A 97.4(11)
C38 C39 C40 C35 -0.7(3)
C38 C39 C42 F4 -67.3(5)
C38 C39 C42 F5 41.4(4)
C38 C39 C42 F6 162.5(6)
C38 C39 C42 F4A -115.9(7)
C38 C39 C42 F5A 16.5(9)
C38 C39 C42 F6A 137.4(6)
C40 C35 C36 C37 -2.6(3)
C40 C35 B1 C43 -88.90(18)
C40 C35 B1 C51 149.20(16)
C40 C35 B1 C59 33.3(2)
C40 C39 C42 F4 113.0(5)
C40 C39 C42 F5 -138.3(3)
C40 C39 C42 F6 -17.2(6)
C40 C39 C42 F4A 64.4(7)
C40 C39 C42 F5A -163.2(8)
C40 C39 C42 F6A -42.3(6)
C41 C37 C38 C39 -176.98(18)
C42 C39 C40 C35 178.97(18)
C43 C44 C45 C46 0.3(3)
C43 C44 C45 C49 -176.90(17)
C44 C43 C48 C47 -1.9(3)
C44 C43 B1 C35 -84.61(19)
C44 C43 B1 C51 36.8(2)
C44 C43 B1 C59 152.92(16)
C44 C45 C46 C47 -1.6(3)
C44 C45 C49 F7 -19.1(3)
C44 C45 C49 F8 104.2(2)
C44 C45 C49 F9 -138.19(19)
C45 C46 C47 C48 1.1(3)
C45 C46 C47 C50 -178.03(18)
C46 C45 C49 F7 163.61(19)
C46 C45 C49 F8 -73.0(3)
C46 C45 C49 F9 44.6(3)
C46 C47 C48 C43 0.7(3)
C46 C47 C50 F10 -58.1(4)
C46 C47 C50 F11 55.8(4)
C46 C47 C50 F12 176.0(5)
C46 C47 C50 F10A -32.6(4)
C46 C47 C50 F11A 97.4(5)
C46 C47 C50 F12A -149.7(3)
C46 C47 C50 F10B 16.1(9)
C46 C47 C50 F11B 130.3(8)
C46 C47 C50 F12B -112.9(9)
C48 C43 C44 C45 1.5(3)
C48 C43 B1 C35 88.38(18)
C48 C43 B1 C51 -150.16(16)
C48 C43 B1 C59 -34.1(2)
C48 C47 C50 F10 122.7(4)
C48 C47 C50 F11 -123.4(4)
C48 C47 C50 F12 -3.2(6)
C48 C47 C50 F10A 148.2(4)
C48 C47 C50 F11A -81.8(5)
C48 C47 C50 F12A 31.1(4)
C48 C47 C50 F10B -163.1(9)
C48 C47 C50 F11B -48.8(8)
C48 C47 C50 F12B 68.0(9)
C49 C45 C46 C47 175.67(18)
C50 C47 C48 C43 179.81(18)
C51 C52 C53 C54 1.5(3)
C51 C52 C53 C57 -177.18(19)
C52 C51 C56 C55 0.6(3)
C52 C51 B1 C35 -31.5(2)
C52 C51 B1 C43 -148.87(16)
C52 C51 B1 C59 89.85(18)
C52 C53 C54 C55 -0.2(3)
C52 C53 C57 F19 176.1(8)
C52 C53 C57 F20 -65.1(6)
C52 C53 C57 F21 52.6(6)
C52 C53 C57 F19A 73.0(15)
C52 C53 C57 F20A -170.5(11)
C52 C53 C57 F21A -46.8(14)
C53 C54 C55 C56 -0.8(3)
C53 C54 C55 C58 179.85(18)
C54 C53 C57 F19 -2.6(9)
C54 C53 C57 F20 116.2(6)
C54 C53 C57 F21 -126.1(6)
C54 C53 C57 F19A -105.7(15)
C54 C53 C57 F20A 10.8(12)
C54 C53 C57 F21A 134.5(14)
C54 C55 C56 C51 0.7(3)
C54 C55 C58 F22 4.3(11)
C54 C55 C58 F23 122.0(7)
C54 C55 C58 F24 -120.5(9)
C54 C55 C58 F22A -17.3(12)
C54 C55 C58 F23A 110.1(12)
C54 C55 C58 F24A -131.9(8)
C56 C51 C52 C53 -1.6(3)
C56 C51 B1 C35 154.68(15)
C56 C51 B1 C43 37.3(2)
C56 C51 B1 C59 -84.00(18)
C56 C55 C58 F22 -175.0(11)
C56 C55 C58 F23 -57.3(7)
C56 C55 C58 F24 60.1(10)
C56 C55 C58 F22A 163.3(12)
C56 C55 C58 F23A -69.3(12)
C56 C55 C58 F24A 48.8(8)
C57 C53 C54 C55 178.44(19)
C58 C55 C56 C51 180.00(17)
C59 C60 C61 C62 -0.5(3)
C59 C60 C61 C65 178.04(17)
C60 C59 C64 C63 -1.2(3)
C60 C59 B1 C35 36.4(2)
C60 C59 B1 C43 154.29(16)
C60 C59 B1 C51 -84.35(19)
C60 C61 C62 C63 -0.6(3)
C60 C61 C65 F13 49.7(2)
C60 C61 C65 F14 -67.7(2)
C60 C61 C65 F15 168.88(18)
C61 C62 C63 C64 0.6(3)
C61 C62 C63 C66 179.07(17)
C62 C61 C65 F13 -131.76(19)
C62 C61 C65 F14 110.8(2)
C62 C61 C65 F15 -12.6(3)
C62 C63 C64 C59 0.3(3)
C62 C63 C66 F16 127.71(19)
C62 C63 C66 F17 -113.2(2)
C62 C63 C66 F18 7.8(3)
C64 C59 C60 C61 1.3(3)
C64 C59 B1 C35 -150.60(16)
C64 C59 B1 C43 -32.7(2)
C64 C59 B1 C51 88.68(18)
C64 C63 C66 F16 -53.8(2)
C64 C63 C66 F17 65.3(2)
C64 C63 C66 F18 -173.75(17)
C65 C61 C62 C63 -179.03(17)
C66 C63 C64 C59 -178.17(17)
B1 C35 C36 C37 -177.91(16)
B1 C35 C40 C39 177.95(16)
B1 C43 C44 C45 174.89(16)
B1 C43 C48 C47 -175.33(16)
B1 C51 C52 C53 -175.83(17)
B1 C51 C56 C55 174.81(16)
B1 C59 C60 C61 174.79(16)
B1 C59 C64 C63 -174.68(16)
